data_7042347
loop_
_publ_author_name
'Solomatina, Anastasia I.'
'Aleksandrova, Irina O.'
'Karttunen, Antti J.'
'Tunik, Sergey P.'
'Koshevoy, Igor O.'

_publ_section_title
;
 Dibenzothiophene-platinated complexes: probing the effect of ancillary
 ligands on the photophysical performance.
;
_journal_issue 12
_journal_name_full 'Dalton transactions (Cambridge, England : 2003)'
_journal_page_first 3895
_journal_page_last 3905
_journal_paper_doi 10.1039/c7dt00349h
_journal_volume 46
_journal_year 2017
_chemical_formula_moiety 'C32 H12 B F24, C29 H18 N3 Pt S'
_chemical_formula_sum 'C61 H30 B F24 N3 Pt S'
_chemical_formula_weight 1498.84
_space_group_crystal_system triclinic
_space_group_IT_number 2
_space_group_name_Hall '-P 1'
_space_group_name_H-M_alt 'P -1'
_symmetry_space_group_name_Hall '-P 1'
_symmetry_space_group_name_H-M 'P -1'
_atom_sites_solution_hydrogens geom
_audit_creation_method SHELXL-2014/7
_audit_update_record
;
2017-01-27 deposited with the CCDC.
2017-02-22 downloaded from the CCDC.
;
_cell_angle_alpha 109.001(2)
_cell_angle_beta 91.579(2)
_cell_angle_gamma 106.545(2)
_cell_formula_units_Z 2
_cell_length_a 9.7875(7)
_cell_length_b 16.9299(12)
_cell_length_c 18.1399(12)
_cell_measurement_reflns_used 9938
_cell_measurement_temperature 120(2)
_cell_measurement_theta_max 26.04
_cell_measurement_theta_min 2.18
_cell_volume 2700.3(3)
_computing_cell_refinement 'SAINT (Bruker AXS, 2009)'
_computing_data_collection 'APEX2 (Bruker AXS, 2010)'
_computing_data_reduction 'SAINT (Bruker AXS, 2009)'
_computing_molecular_graphics 'Diamond v.4.03 (Brandenburg, 2014)'
_computing_publication_material 'SHELXL-2014 (Sheldrick, 2014)'
_computing_structure_refinement 'SHELXL-2014/7 (Sheldrick, 2014)'
_computing_structure_solution 'SHELXS-2014 (Sheldrick, 2014)'
_diffrn_ambient_temperature 120(2)
_diffrn_detector_area_resol_mean 16
_diffrn_measured_fraction_theta_full 0.969
_diffrn_measured_fraction_theta_max 0.955
_diffrn_measurement_device '62mm x 62mm CCD camera on \k-goniostat'
_diffrn_measurement_device_type 'Bruker KAPPA APEX II DUO CCD'
_diffrn_measurement_method '\f scans and \w scans with \k offset'
_diffrn_radiation_monochromator 'curved graphite crystal'
_diffrn_radiation_type MoK\a
_diffrn_radiation_wavelength 0.71073
_diffrn_reflns_av_R_equivalents 0.0669
_diffrn_reflns_av_unetI/netI 0.0522
_diffrn_reflns_Laue_measured_fraction_full 0.969
_diffrn_reflns_Laue_measured_fraction_max 0.955
_diffrn_reflns_limit_h_max 12
_diffrn_reflns_limit_h_min -12
_diffrn_reflns_limit_k_max 20
_diffrn_reflns_limit_k_min -20
_diffrn_reflns_limit_l_max 22
_diffrn_reflns_limit_l_min -22
_diffrn_reflns_number 84786
_diffrn_reflns_point_group_measured_fraction_full 0.969
_diffrn_reflns_point_group_measured_fraction_max 0.955
_diffrn_reflns_theta_full 25.242
_diffrn_reflns_theta_max 26.000
_diffrn_reflns_theta_min 2.084
_exptl_absorpt_coefficient_mu 2.767
_exptl_absorpt_correction_T_max 0.878
_exptl_absorpt_correction_T_min 0.841
_exptl_absorpt_correction_type multi-scan
_exptl_absorpt_process_details 'SADABS (Sheldrick, 2008)'
_exptl_crystal_colour block
_exptl_crystal_density_diffrn 1.843
_exptl_crystal_description orange
_exptl_crystal_F_000 1464
_exptl_crystal_preparation ', Luminescent'
_exptl_crystal_size_max 0.142
_exptl_crystal_size_mid 0.052
_exptl_crystal_size_min 0.047
_refine_diff_density_max 2.501
_refine_diff_density_min -1.045
_refine_diff_density_rms 0.123
_refine_ls_extinction_method none
_refine_ls_goodness_of_fit_ref 1.067
_refine_ls_hydrogen_treatment constr
_refine_ls_matrix_type full
_refine_ls_number_parameters 848
_refine_ls_number_reflns 10116
_refine_ls_number_restraints 42
_refine_ls_restrained_S_all 1.094
_refine_ls_R_factor_all 0.0613
_refine_ls_R_factor_gt 0.0489
_refine_ls_shift/su_max 0.004
_refine_ls_shift/su_mean 0.000
_refine_ls_structure_factor_coef Fsqd
_refine_ls_weighting_details 'w=1/[\s^2^(Fo^2^)+(0.0230P)^2^+9.1109P] where P=(Fo^2^+2Fc^2^)/3'
_refine_ls_weighting_scheme calc
_refine_ls_wR_factor_gt 0.0731
_refine_ls_wR_factor_ref 0.0761
_reflns_Friedel_coverage 0.000
_reflns_number_gt 8725
_reflns_number_total 10116
_reflns_threshold_expression 'I > 2\s(I)'
_cod_data_source_file c7dt00349h3.cif
_cod_data_source_block 10
_cod_depositor_comments 'Adding full bibliography for 7042345--7042354.cif.'
_cod_database_code 7042347
_shelx_shelxl_version_number 2014/7
_shelx_space_group_comment
;
The symmetry employed for this shelxl refinement is uniquely defined
by the following loop, which should always be used as a source of
symmetry information in preference to the above space-group names.
They are only intended as comments.
;
_shelx_estimated_absorpt_t_min 0.695
_shelx_estimated_absorpt_t_max 0.881

loop_
_space_group_symop_operation_xyz
'x, y, z'
'-x, -y, -z'

loop_
_atom_site_label
_atom_site_type_symbol
_atom_site_fract_x
_atom_site_fract_y
_atom_site_fract_z
_atom_site_U_iso_or_equiv
_atom_site_adp_type
_atom_site_occupancy
_atom_site_site_symmetry_order
_atom_site_calc_flag
_atom_site_refinement_flags_posn
_atom_site_refinement_flags_adp
_atom_site_refinement_flags_occupancy
_atom_site_disorder_assembly
_atom_site_disorder_group
C1 C 0.7227(5) 0.4896(3) 0.4801(3) 0.0195(10) Uani 1 1 d . . . . .
C2 C 0.6874(5) 0.4317(3) 0.4028(3) 0.0208(10) Uani 1 1 d . . . . .
H2 H 0.6210 0.4393 0.3686 0.025 Uiso 1 1 calc R U . . .
C3 C 0.7447(5) 0.3634(3) 0.3735(3) 0.0222(10) Uani 1 1 d . . . . .
H3 H 0.7202 0.3265 0.3198 0.027 Uiso 1 1 calc R U . . .
C4 C 0.8388(5) 0.3492(3) 0.4235(3) 0.0201(10) Uani 1 1 d . . . . .
C5 C 0.8705(4) 0.4032(3) 0.5025(3) 0.0197(10) Uani 1 1 d . . . . .
C6 C 0.8138(4) 0.4737(3) 0.5316(3) 0.0171(10) Uani 1 1 d . . . . .
C7 C 0.9004(5) 0.2780(3) 0.4054(3) 0.0224(10) Uani 1 1 d . . . . .
C12 C 0.8885(5) 0.2093(3) 0.3354(3) 0.0316(12) Uani 1 1 d . . . . .
H8 H 0.8378 0.2065 0.2888 0.038 Uiso 1 1 calc R U . . .
C11 C 0.9502(6) 0.1455(3) 0.3337(3) 0.0347(13) Uani 1 1 d . . . . .
H9 H 0.9408 0.0985 0.2857 0.042 Uiso 1 1 calc R U . . .
C10 C 1.0260(5) 0.1483(3) 0.4009(3) 0.0321(12) Uani 1 1 d . . . . .
H10 H 1.0678 0.1034 0.3983 0.039 Uiso 1 1 calc R U . . .
C9 C 1.0409(5) 0.2156(3) 0.4709(3) 0.0275(11) Uani 1 1 d . . . . .
H11 H 1.0930 0.2182 0.5171 0.033 Uiso 1 1 calc R U . . .
C8 C 0.9776(5) 0.2800(3) 0.4726(3) 0.0215(10) Uani 1 1 d . . . . .
C13 C 0.8253(5) 0.5258(3) 0.6145(3) 0.0203(10) Uani 1 1 d . . . . .
C14 C 0.9049(5) 0.5239(3) 0.6784(3) 0.0263(11) Uani 1 1 d . . . . .
H14 H 0.9731 0.4927 0.6696 0.032 Uiso 1 1 calc R U . . .
C15 C 0.8851(6) 0.5671(3) 0.7544(3) 0.0335(13) Uani 1 1 d . . . . .
H15 H 0.9411 0.5672 0.7981 0.040 Uiso 1 1 calc R U . . .
C16 C 0.7829(6) 0.6099(3) 0.7657(3) 0.0321(12) Uani 1 1 d . . . . .
H16 H 0.7614 0.6359 0.8171 0.039 Uiso 1 1 calc R U . . .
C17 C 0.7128(5) 0.6144(3) 0.7013(3) 0.0271(11) Uani 1 1 d . . . . .
H17 H 0.6441 0.6452 0.7093 0.032 Uiso 1 1 calc R U . . .
C18 C 0.6108(5) 0.5872(3) 0.3621(3) 0.0248(11) Uani 1 1 d . . . . .
H18 H 0.6755 0.5537 0.3489 0.030 Uiso 1 1 calc R U . . .
C19 C 0.5367(6) 0.5995(3) 0.3016(3) 0.0309(12) Uani 1 1 d . . . . .
H19 H 0.5497 0.5734 0.2485 0.037 Uiso 1 1 calc R U . . .
C20 C 0.4462(5) 0.6490(3) 0.3192(3) 0.0295(12) Uani 1 1 d . . . . .
H20 H 0.3907 0.6543 0.2783 0.035 Uiso 1 1 calc R U . . .
C21 C 0.4356(5) 0.6920(3) 0.3980(3) 0.0258(11) Uani 1 1 d . . . . .
C22 C 0.5136(4) 0.6773(3) 0.4553(3) 0.0196(10) Uani 1 1 d . . . . .
C23 C 0.3563(5) 0.7524(3) 0.4234(3) 0.0282(12) Uani 1 1 d . . . . .
H23 H 0.2947 0.7584 0.3855 0.034 Uiso 1 1 calc R U . . .
C24 C 0.3665(5) 0.8014(3) 0.5000(3) 0.0291(12) Uani 1 1 d . . . . .
H24 H 0.3135 0.8419 0.5151 0.035 Uiso 1 1 calc R U . . .
C25 C 0.5245(5) 0.7275(3) 0.5359(3) 0.0210(10) Uani 1 1 d . . . . .
C26 C 0.4565(5) 0.7929(3) 0.5587(3) 0.0249(11) Uani 1 1 d . . . . .
C27 C 0.4860(5) 0.8477(3) 0.6375(3) 0.0320(12) Uani 1 1 d . . . . .
H27 H 0.4386 0.8908 0.6567 0.038 Uiso 1 1 calc R U . . .
C28 C 0.5836(5) 0.8386(3) 0.6865(3) 0.0328(12) Uani 1 1 d . . . . .
H28 H 0.6095 0.8780 0.7393 0.039 Uiso 1 1 calc R U . . .
C29 C 0.6455(5) 0.7720(3) 0.6596(3) 0.0285(12) Uani 1 1 d . . . . .
H29 H 0.7143 0.7674 0.6947 0.034 Uiso 1 1 calc R U . . .
C30 C 0.4348(4) 0.2554(3) 0.9295(2) 0.0152(9) Uani 1 1 d . . . . .
C31 C 0.5146(4) 0.3278(3) 0.9116(3) 0.0179(9) Uani 1 1 d . . . . .
H31 H 0.5050 0.3257 0.8587 0.022 Uiso 1 1 calc R U . . .
C32 C 0.6070(4) 0.4025(3) 0.9676(3) 0.0192(10) Uani 1 1 d . . . . .
C33 C 0.6252(5) 0.4074(3) 1.0451(3) 0.0194(10) Uani 1 1 d . . . . .
H33 H 0.6882 0.4585 1.0840 0.023 Uiso 1 1 calc R U . . .
C34 C 0.5496(4) 0.3361(3) 1.0646(3) 0.0173(9) Uani 1 1 d . . . . .
C35 C 0.4558(4) 0.2614(3) 1.0078(2) 0.0162(9) Uani 1 1 d . . . . .
H35 H 0.4049 0.2134 1.0227 0.019 Uiso 1 1 calc R U . . .
C36 C 0.6875(5) 0.4779(3) 0.9446(3) 0.0261(11) Uani 1 1 d . . . . .
C37 C 0.5734(5) 0.3410(3) 1.1478(3) 0.0245(11) Uani 1 1 d . . . . .
C38 C 0.1853(4) 0.2253(3) 0.8628(2) 0.0157(9) Uani 1 1 d . . . . .
C39 C 0.1645(5) 0.2663(3) 0.8097(3) 0.0192(10) Uani 1 1 d . . . . .
H39 H 0.2185 0.2617 0.7666 0.023 Uiso 1 1 calc R U . . .
C40 C 0.0675(5) 0.3136(3) 0.8178(3) 0.0202(10) Uani 1 1 d . . . . .
C41 C -0.0122(5) 0.3224(3) 0.8796(3) 0.0224(10) Uani 1 1 d . . . . .
H41 H -0.0796 0.3539 0.8848 0.027 Uiso 1 1 calc R U . . .
C42 C 0.0084(4) 0.2839(3) 0.9343(3) 0.0198(10) Uani 1 1 d . . . . .
C43 C 0.1043(4) 0.2365(3) 0.9254(3) 0.0176(9) Uani 1 1 d . . . . .
H43 H 0.1156 0.2105 0.9634 0.021 Uiso 1 1 calc R U . . .
C44 C 0.0508(5) 0.3553(3) 0.7597(3) 0.0280(11) Uani 1 1 d . . . . .
C45 C -0.0777(5) 0.2927(3) 1.0013(3) 0.0297(12) Uani 1 1 d . . . . .
C46 C 0.2506(4) 0.0859(3) 0.8795(2) 0.0157(9) Uani 1 1 d . . . . .
C47 C 0.1053(5) 0.0401(3) 0.8743(2) 0.0170(9) Uani 1 1 d . . . . .
H47 H 0.0351 0.0661 0.8654 0.020 Uiso 1 1 calc R U . . .
C48 C 0.0600(5) -0.0424(3) 0.8815(3) 0.0196(10) Uani 1 1 d . . . . .
C49 C 0.1584(5) -0.0837(3) 0.8917(3) 0.0225(10) Uani 1 1 d . . . . .
H49 H 0.1279 -0.1404 0.8961 0.027 Uiso 1 1 calc R U . . .
C50 C 0.3020(5) -0.0404(3) 0.8952(3) 0.0212(10) Uani 1 1 d . . . . .
C51 C 0.3468(5) 0.0429(3) 0.8910(2) 0.0186(10) Uani 1 1 d . . . . .
H51 H 0.4470 0.0720 0.8961 0.022 Uiso 1 1 calc R U . . .
C52 C -0.0968(5) -0.0880(3) 0.8779(3) 0.0301(12) Uani 1 1 d . . . . .
C53 C 0.4076(6) -0.0886(3) 0.8971(3) 0.0322(12) Uani 1 1 d . . . . .
C54 C 0.3726(5) 0.1482(3) 0.7778(2) 0.0167(9) Uani 1 1 d . . . . .
C55 C 0.2864(5) 0.1147(3) 0.7054(3) 0.0199(10) Uani 1 1 d . . . . .
H55 H 0.1893 0.1147 0.7040 0.024 Uiso 1 1 calc R U . . .
C56 C 0.3388(5) 0.0811(3) 0.6349(3) 0.0234(11) Uani 1 1 d . . . . .
C57 C 0.4767(5) 0.0753(3) 0.6353(3) 0.0241(11) Uani 1 1 d . . . . .
H57 H 0.5110 0.0502 0.5874 0.029 Uiso 1 1 calc R U . . .
C58 C 0.5642(5) 0.1068(3) 0.7066(3) 0.0199(10) Uani 1 1 d . . . . .
C59 C 0.5132(5) 0.1443(3) 0.7757(3) 0.0184(10) Uani 1 1 d . . . . .
H59 H 0.5764 0.1683 0.8236 0.022 Uiso 1 1 calc R U . . .
C60 C 0.2470(6) 0.0531(3) 0.5589(3) 0.0309(12) Uani 1 1 d . . . . .
C61 C 0.7125(5) 0.1004(3) 0.7078(3) 0.0258(11) Uani 1 1 d . . . . .
B1 B 0.3097(5) 0.1779(3) 0.8620(3) 0.0175(11) Uani 1 1 d . . . . .
F1 F -0.1810(5) -0.0538(4) 0.8492(5) 0.073(2) Uani 0.734(9) 1 d . U P A 1
F2 F -0.1329(6) -0.0964(5) 0.9432(3) 0.067(2) Uani 0.734(9) 1 d . U P A 1
F3 F -0.1357(5) -0.1722(3) 0.8263(3) 0.0510(17) Uani 0.734(9) 1 d . U P A 1
F1A F -0.1618(11) -0.0313(8) 0.9266(9) 0.040(4) Uani 0.266(9) 1 d . U P A 2
F3A F -0.1683(13) -0.1146(13) 0.8145(7) 0.053(5) Uani 0.266(9) 1 d . U P A 2
F2A F -0.1247(16) -0.1505(12) 0.9092(13) 0.063(5) Uani 0.266(9) 1 d . U P A 2
F4 F 0.3839(3) -0.1331(2) 0.94612(19) 0.0434(8) Uani 1 1 d . . . . .
F5 F 0.4013(4) -0.1482(2) 0.8259(2) 0.0552(9) Uani 1 1 d . . . . .
F6 F 0.5436(3) -0.0373(2) 0.9162(2) 0.0511(9) Uani 1 1 d . . . . .
F7 F 0.2835(4) 0.1109(2) 0.52244(19) 0.0527(9) Uani 1 1 d . . . . .
F8 F 0.1090(4) 0.0430(3) 0.56541(19) 0.0630(11) Uani 1 1 d . . . . .
F9 F 0.2494(5) -0.0234(2) 0.5086(2) 0.0758(13) Uani 1 1 d . . . . .
F10 F 0.7696(4) 0.1059(3) 0.7769(2) 0.0708(12) Uani 1 1 d . . . . .
F11 F 0.8052(3) 0.1629(2) 0.6895(2) 0.0629(11) Uani 1 1 d . . . . .
F12 F 0.7223(3) 0.0259(2) 0.6583(2) 0.0624(11) Uani 1 1 d . . . . .
F13 F 0.6994(3) 0.3316(2) 1.16613(16) 0.0385(7) Uani 1 1 d . . . . .
F14 F 0.5742(4) 0.41925(18) 1.19959(16) 0.0410(8) Uani 1 1 d . . . . .
F15 F 0.4717(3) 0.28039(17) 1.16503(15) 0.0296(6) Uani 1 1 d . . . . .
F16 F 0.8093(5) 0.4736(3) 0.9228(4) 0.1067(18) Uani 1 1 d . U . . .
F17 F 0.7103(4) 0.55492(19) 1.0001(2) 0.0614(11) Uani 1 1 d . . . . .
F18 F 0.6142(4) 0.4862(2) 0.8859(2) 0.0718(12) Uani 1 1 d . . . . .
F19 F 0.1445(4) 0.4354(2) 0.7764(2) 0.0593(10) Uani 1 1 d . . . . .
F20 F 0.0731(4) 0.3095(2) 0.68730(18) 0.0473(8) Uani 1 1 d . . . . .
F21 F -0.0800(3) 0.3628(2) 0.74992(18) 0.0419(8) Uani 1 1 d . . . . .
F22 F -0.0276(4) 0.2705(2) 1.05837(18) 0.0500(9) Uani 1 1 d . . . . .
F23 F -0.2145(3) 0.2436(2) 0.9791(2) 0.0526(9) Uani 1 1 d . . . . .
F24 F -0.0800(3) 0.37488(19) 1.03608(19) 0.0422(8) Uani 1 1 d . . . . .
N1 N 0.7375(4) 0.5771(2) 0.6275(2) 0.0206(9) Uani 1 1 d . . . . .
N3 N 0.6126(4) 0.7143(2) 0.5866(2) 0.0224(9) Uani 1 1 d . . . . .
N2 N 0.5941(4) 0.6202(2) 0.4366(2) 0.0205(9) Uani 1 1 d . . . . .
Pt1 Pt 0.66660(2) 0.59724(2) 0.53201(2) 0.01801(6) Uani 1 1 d . . . . .
S1 S 0.97819(12) 0.36817(8) 0.55552(7) 0.0218(3) Uani 1 1 d . . . . .

loop_
_atom_site_aniso_label
_atom_site_aniso_U_11
_atom_site_aniso_U_22
_atom_site_aniso_U_33
_atom_site_aniso_U_23
_atom_site_aniso_U_13
_atom_site_aniso_U_12
C1 0.018(2) 0.024(2) 0.018(3) 0.012(2) 0.0034(19) 0.0034(19)
C2 0.020(2) 0.028(3) 0.018(3) 0.018(2) 0.0025(19) 0.0012(19)
C3 0.027(3) 0.024(2) 0.013(3) 0.006(2) 0.005(2) 0.005(2)
C4 0.020(2) 0.022(2) 0.020(3) 0.010(2) 0.0059(19) 0.0046(19)
C5 0.016(2) 0.026(2) 0.020(3) 0.016(2) 0.0031(19) 0.0026(19)
C6 0.015(2) 0.018(2) 0.017(3) 0.008(2) 0.0017(18) 0.0000(17)
C7 0.019(2) 0.028(3) 0.021(3) 0.012(2) 0.008(2) 0.0050(19)
C12 0.036(3) 0.038(3) 0.023(3) 0.013(2) 0.011(2) 0.012(2)
C11 0.043(3) 0.037(3) 0.032(3) 0.015(3) 0.017(3) 0.021(3)
C10 0.036(3) 0.029(3) 0.039(3) 0.017(3) 0.015(2) 0.016(2)
C9 0.023(2) 0.030(3) 0.031(3) 0.013(2) 0.004(2) 0.005(2)
C8 0.018(2) 0.026(2) 0.023(3) 0.011(2) 0.0084(19) 0.0074(19)
C13 0.020(2) 0.021(2) 0.020(3) 0.009(2) 0.0018(19) 0.0035(19)
C14 0.029(3) 0.025(2) 0.024(3) 0.010(2) -0.004(2) 0.007(2)
C15 0.047(3) 0.037(3) 0.015(3) 0.008(2) -0.005(2) 0.015(3)
C16 0.042(3) 0.037(3) 0.018(3) 0.008(2) 0.004(2) 0.015(2)
C17 0.030(3) 0.032(3) 0.021(3) 0.009(2) 0.007(2) 0.013(2)
C18 0.032(3) 0.024(2) 0.021(3) 0.011(2) 0.005(2) 0.008(2)
C19 0.047(3) 0.031(3) 0.015(3) 0.010(2) 0.002(2) 0.010(2)
C20 0.033(3) 0.030(3) 0.025(3) 0.016(2) -0.006(2) 0.002(2)
C21 0.022(2) 0.025(2) 0.033(3) 0.017(2) 0.000(2) 0.003(2)
C22 0.015(2) 0.021(2) 0.026(3) 0.015(2) 0.0052(19) 0.0016(18)
C23 0.021(2) 0.030(3) 0.039(3) 0.023(3) -0.001(2) 0.004(2)
C24 0.024(3) 0.026(3) 0.044(4) 0.020(3) 0.010(2) 0.007(2)
C25 0.016(2) 0.025(2) 0.022(3) 0.012(2) 0.0045(19) 0.0014(19)
C26 0.022(2) 0.024(2) 0.029(3) 0.011(2) 0.009(2) 0.005(2)
C27 0.031(3) 0.024(3) 0.041(4) 0.011(3) 0.012(2) 0.009(2)
C28 0.033(3) 0.026(3) 0.029(3) 0.001(2) 0.004(2) 0.004(2)
C29 0.027(3) 0.027(3) 0.025(3) 0.006(2) -0.001(2) 0.002(2)
C30 0.016(2) 0.018(2) 0.015(3) 0.0059(19) 0.0050(18) 0.0112(18)
C31 0.019(2) 0.023(2) 0.015(3) 0.008(2) 0.0026(18) 0.0093(18)
C32 0.018(2) 0.019(2) 0.022(3) 0.006(2) 0.0058(19) 0.0086(18)
C33 0.019(2) 0.017(2) 0.016(3) -0.0012(19) -0.0008(18) 0.0060(18)
C34 0.016(2) 0.021(2) 0.017(3) 0.0037(19) 0.0030(18) 0.0119(18)
C35 0.017(2) 0.020(2) 0.015(3) 0.0076(19) 0.0040(18) 0.0094(18)
C36 0.031(3) 0.021(2) 0.024(3) 0.006(2) 0.006(2) 0.007(2)
C37 0.031(3) 0.023(2) 0.017(3) 0.002(2) 0.001(2) 0.011(2)
C38 0.016(2) 0.015(2) 0.014(2) 0.0045(18) -0.0029(18) 0.0024(17)
C39 0.019(2) 0.022(2) 0.014(3) 0.0065(19) 0.0018(18) 0.0032(18)
C40 0.021(2) 0.021(2) 0.020(3) 0.010(2) -0.003(2) 0.0058(19)
C41 0.017(2) 0.021(2) 0.030(3) 0.009(2) -0.001(2) 0.0093(18)
C42 0.015(2) 0.020(2) 0.024(3) 0.009(2) 0.0009(19) 0.0031(18)
C43 0.017(2) 0.018(2) 0.017(3) 0.0074(19) -0.0027(18) 0.0024(17)
C44 0.029(3) 0.030(3) 0.028(3) 0.013(2) -0.001(2) 0.011(2)
C45 0.029(3) 0.029(3) 0.038(3) 0.016(2) 0.009(2) 0.013(2)
C46 0.021(2) 0.018(2) 0.006(2) 0.0022(18) 0.0002(17) 0.0057(18)
C47 0.022(2) 0.021(2) 0.010(2) 0.0039(19) 0.0004(18) 0.0098(18)
C48 0.024(2) 0.021(2) 0.010(2) 0.0016(19) 0.0027(18) 0.0064(19)
C49 0.033(3) 0.019(2) 0.016(3) 0.007(2) 0.007(2) 0.007(2)
C50 0.028(3) 0.023(2) 0.015(3) 0.007(2) 0.0053(19) 0.012(2)
C51 0.020(2) 0.025(2) 0.011(2) 0.0068(19) 0.0025(18) 0.0070(19)
C52 0.028(3) 0.026(3) 0.030(3) 0.009(2) 0.000(2) 0.000(2)
C53 0.037(3) 0.035(3) 0.036(3) 0.019(3) 0.011(2) 0.019(2)
C54 0.023(2) 0.013(2) 0.014(2) 0.0056(18) 0.0014(18) 0.0035(17)
C55 0.024(2) 0.017(2) 0.019(3) 0.007(2) 0.002(2) 0.0054(18)
C56 0.034(3) 0.016(2) 0.015(3) 0.005(2) 0.000(2) 0.002(2)
C57 0.037(3) 0.019(2) 0.014(3) 0.004(2) 0.010(2) 0.007(2)
C58 0.026(2) 0.015(2) 0.019(3) 0.0074(19) 0.007(2) 0.0063(18)
C59 0.026(2) 0.017(2) 0.013(3) 0.0067(19) 0.0034(19) 0.0055(18)
C60 0.038(3) 0.031(3) 0.019(3) 0.007(2) 0.000(2) 0.006(2)
C61 0.030(3) 0.029(3) 0.020(3) 0.007(2) 0.009(2) 0.013(2)
B1 0.017(2) 0.021(3) 0.015(3) 0.007(2) 0.001(2) 0.006(2)
F1 0.023(2) 0.061(4) 0.145(7) 0.061(4) -0.005(3) 0.001(2)
F2 0.045(3) 0.095(5) 0.021(3) 0.005(3) 0.016(2) -0.022(3)
F3 0.037(3) 0.030(3) 0.052(4) -0.010(2) 0.004(2) -0.011(2)
F1A 0.015(5) 0.037(6) 0.051(8) -0.007(5) 0.015(5) 0.006(4)
F3A 0.024(6) 0.080(9) 0.024(7) -0.005(6) 0.001(5) -0.003(6)
F2A 0.045(7) 0.063(8) 0.094(11) 0.049(7) 0.012(7) 0.012(6)
F4 0.0508(19) 0.0513(19) 0.054(2) 0.0393(17) 0.0142(16) 0.0294(16)
F5 0.081(3) 0.061(2) 0.044(2) 0.0158(18) 0.0183(18) 0.054(2)
F6 0.0290(17) 0.054(2) 0.091(3) 0.041(2) 0.0148(17) 0.0243(15)
F7 0.055(2) 0.059(2) 0.042(2) 0.0357(18) -0.0145(16) -0.0046(17)
F8 0.039(2) 0.100(3) 0.026(2) 0.0167(19) -0.0118(15) -0.0051(19)
F9 0.137(4) 0.051(2) 0.025(2) -0.0178(17) -0.035(2) 0.049(2)
F10 0.065(2) 0.146(4) 0.048(2) 0.052(3) 0.0277(19) 0.080(3)
F11 0.0249(17) 0.059(2) 0.120(3) 0.059(2) 0.0040(19) 0.0026(15)
F12 0.0348(18) 0.046(2) 0.081(3) -0.0144(19) 0.0147(18) 0.0157(16)
F13 0.0336(17) 0.064(2) 0.0220(17) 0.0169(15) -0.0040(13) 0.0194(15)
F14 0.072(2) 0.0300(16) 0.0152(16) -0.0006(13) 0.0066(15) 0.0165(15)
F15 0.0401(17) 0.0333(15) 0.0154(15) 0.0100(12) 0.0065(12) 0.0093(13)
F16 0.080(3) 0.075(3) 0.234(5) 0.109(3) 0.111(3) 0.055(2)
F17 0.096(3) 0.0206(16) 0.047(2) 0.0069(16) 0.0044(19) -0.0070(17)
F18 0.094(3) 0.047(2) 0.059(3) 0.038(2) -0.026(2) -0.020(2)
F19 0.069(2) 0.0413(19) 0.065(2) 0.0383(18) -0.0201(19) -0.0080(17)
F20 0.069(2) 0.066(2) 0.032(2) 0.0313(17) 0.0120(16) 0.0393(19)
F21 0.0406(18) 0.061(2) 0.046(2) 0.0328(17) 0.0055(15) 0.0311(16)
F22 0.063(2) 0.081(2) 0.038(2) 0.0372(19) 0.0291(17) 0.050(2)
F23 0.0308(17) 0.054(2) 0.055(2) 0.0089(17) 0.0198(16) -0.0036(15)
F24 0.0490(19) 0.0325(17) 0.049(2) 0.0107(15) 0.0240(16) 0.0207(14)
N1 0.021(2) 0.025(2) 0.017(2) 0.0090(18) 0.0021(16) 0.0072(17)
N3 0.021(2) 0.026(2) 0.016(2) 0.0058(18) 0.0001(16) 0.0028(16)
N2 0.020(2) 0.023(2) 0.017(2) 0.0101(17) 0.0015(16) 0.0003(16)
Pt1 0.01766(9) 0.02222(9) 0.01422(10) 0.00842(7) 0.00113(6) 0.00397(6)
S1 0.0211(6) 0.0258(6) 0.0206(7) 0.0110(5) 0.0011(5) 0.0073(5)

loop_
_atom_type_symbol
_atom_type_description
_atom_type_scat_dispersion_real
_atom_type_scat_dispersion_imag
_atom_type_scat_source
C C 0.0033 0.0016 'International Tables Vol C Tables 4.2.6.8 and 6.1.1.4'
H H 0.0000 0.0000 'International Tables Vol C Tables 4.2.6.8 and 6.1.1.4'
B B 0.0013 0.0007 'International Tables Vol C Tables 4.2.6.8 and 6.1.1.4'
F F 0.0171 0.0103 'International Tables Vol C Tables 4.2.6.8 and 6.1.1.4'
N N 0.0061 0.0033 'International Tables Vol C Tables 4.2.6.8 and 6.1.1.4'
Pt Pt -1.7033 8.3905 'International Tables Vol C Tables 4.2.6.8 and 6.1.1.4'
S S 0.1246 0.1234 'International Tables Vol C Tables 4.2.6.8 and 6.1.1.4'

loop_
_geom_angle_atom_site_label_1
_geom_angle_atom_site_label_2
_geom_angle_atom_site_label_3
_geom_angle
C2 C1 C6 117.7(4)
C2 C1 Pt1 129.6(3)
C6 C1 Pt1 112.6(3)
C3 C2 C1 122.9(4)
C3 C2 H2 118.5
C1 C2 H2 118.5
C2 C3 C4 119.5(4)
C2 C3 H3 120.2
C4 C3 H3 120.2
C5 C4 C3 119.0(4)
C5 C4 C7 113.2(4)
C3 C4 C7 127.5(4)
C4 C5 C6 121.1(4)
C4 C5 S1 111.2(3)
C6 C5 S1 127.6(4)
C1 C6 C5 119.5(4)
C1 C6 C13 115.2(4)
C5 C6 C13 124.7(4)
C12 C7 C8 118.0(4)
C12 C7 C4 130.5(4)
C8 C7 C4 111.4(4)
C11 C12 C7 120.0(5)
C11 C12 H8 120.0
C7 C12 H8 120.0
C12 C11 C10 121.3(5)
C12 C11 H9 119.4
C10 C11 H9 119.4
C9 C10 C11 120.4(5)
C9 C10 H10 119.8
C11 C10 H10 119.8
C10 C9 C8 118.3(5)
C10 C9 H11 120.9
C8 C9 H11 120.9
C9 C8 C7 122.1(4)
C9 C8 S1 125.6(4)
C7 C8 S1 112.3(3)
N1 C13 C14 119.3(4)
N1 C13 C6 112.3(4)
C14 C13 C6 128.2(4)
C15 C14 C13 120.4(5)
C15 C14 H14 119.8
C13 C14 H14 119.8
C16 C15 C14 118.8(5)
C16 C15 H15 120.6
C14 C15 H15 120.6
C17 C16 C15 118.7(5)
C17 C16 H16 120.6
C15 C16 H16 120.6
N1 C17 C16 122.7(5)
N1 C17 H17 118.7
C16 C17 H17 118.7
N2 C18 C19 122.5(5)
N2 C18 H18 118.8
C19 C18 H18 118.8
C20 C19 C18 119.9(5)
C20 C19 H19 120.0
C18 C19 H19 120.0
C19 C20 C21 119.4(4)
C19 C20 H20 120.3
C21 C20 H20 120.3
C22 C21 C20 117.4(4)
C22 C21 C23 118.3(5)
C20 C21 C23 124.2(4)
N2 C22 C21 122.6(4)
N2 C22 C25 116.5(4)
C21 C22 C25 120.7(4)
C24 C23 C21 121.6(5)
C24 C23 H23 119.2
C21 C23 H23 119.2
C23 C24 C26 120.6(5)
C23 C24 H24 119.7
C26 C24 H24 119.7
N3 C25 C26 123.4(4)
N3 C25 C22 116.6(4)
C26 C25 C22 119.7(4)
C27 C26 C25 117.1(5)
C27 C26 C24 124.2(5)
C25 C26 C24 118.6(5)
C28 C27 C26 119.0(5)
C28 C27 H27 120.5
C26 C27 H27 120.5
C27 C28 C29 120.3(5)
C27 C28 H28 119.8
C29 C28 H28 119.8
N3 C29 C28 122.6(5)
N3 C29 H29 118.7
C28 C29 H29 118.7
C31 C30 C35 116.1(4)
C31 C30 B1 118.3(4)
C35 C30 B1 125.0(4)
C32 C31 C30 122.8(4)
C32 C31 H31 118.6
C30 C31 H31 118.6
C31 C32 C33 120.2(4)
C31 C32 C36 120.0(4)
C33 C32 C36 119.9(4)
C34 C33 C32 118.5(4)
C34 C33 H33 120.7
C32 C33 H33 120.7
C33 C34 C35 120.8(4)
C33 C34 C37 118.0(4)
C35 C34 C37 121.1(4)
C34 C35 C30 121.6(4)
C34 C35 H35 119.2
C30 C35 H35 119.2
F16 C36 F17 107.4(5)
F16 C36 F18 106.6(5)
F17 C36 F18 101.9(4)
F16 C36 C32 113.8(4)
F17 C36 C32 113.6(4)
F18 C36 C32 112.6(4)
F13 C37 F15 107.0(4)
F13 C37 F14 105.5(4)
F15 C37 F14 105.7(4)
F13 C37 C34 112.9(4)
F15 C37 C34 113.1(4)
F14 C37 C34 112.1(4)
C43 C38 C39 115.6(4)
C43 C38 B1 119.4(4)
C39 C38 B1 124.5(4)
C40 C39 C38 122.2(4)
C40 C39 H39 118.9
C38 C39 H39 118.9
C41 C40 C39 120.7(4)
C41 C40 C44 119.9(4)
C39 C40 C44 119.4(4)
C40 C41 C42 118.4(4)
C40 C41 H41 120.8
C42 C41 H41 120.8
C43 C42 C41 120.5(4)
C43 C42 C45 120.7(4)
C41 C42 C45 118.8(4)
C42 C43 C38 122.6(4)
C42 C43 H43 118.7
C38 C43 H43 118.7
F19 C44 F21 106.7(4)
F19 C44 F20 104.3(4)
F21 C44 F20 105.2(4)
F19 C44 C40 113.6(4)
F21 C44 C40 113.8(4)
F20 C44 C40 112.4(4)
F23 C45 F24 105.7(4)
F23 C45 F22 106.8(4)
F24 C45 F22 105.6(4)
F23 C45 C42 112.5(4)
F24 C45 C42 112.6(4)
F22 C45 C42 113.1(4)
C51 C46 C47 115.7(4)
C51 C46 B1 119.7(4)
C47 C46 B1 124.1(4)
C48 C47 C46 122.0(4)
C48 C47 H47 119.0
C46 C47 H47 119.0
C49 C48 C47 120.8(4)
C49 C48 C52 119.0(4)
C47 C48 C52 120.3(4)
C50 C49 C48 118.0(4)
C50 C49 H49 121.0
C48 C49 H49 121.0
C49 C50 C51 121.1(4)
C49 C50 C53 118.2(4)
C51 C50 C53 120.5(4)
C50 C51 C46 122.4(4)
C50 C51 H51 118.8
C46 C51 H51 118.8
F2 C52 F1 111.1(6)
F3A C52 F2A 109.8(13)
F2 C52 F3 103.9(5)
F1 C52 F3 102.6(5)
F3A C52 F1A 104.0(11)
F2A C52 F1A 99.8(11)
F3A C52 C48 116.3(7)
F2 C52 C48 113.8(5)
F1 C52 C48 113.4(4)
F2A C52 C48 114.4(8)
F3 C52 C48 111.1(4)
F1A C52 C48 110.7(6)
F4 C53 F6 106.8(4)
F4 C53 F5 105.9(4)
F6 C53 F5 105.6(4)
F4 C53 C50 113.6(4)
F6 C53 C50 113.9(4)
F5 C53 C50 110.4(4)
C55 C54 C59 116.0(4)
C55 C54 B1 122.8(4)
C59 C54 B1 120.6(4)
C54 C55 C56 121.8(4)
C54 C55 H55 119.1
C56 C55 H55 119.1
C57 C56 C55 120.6(4)
C57 C56 C60 119.6(4)
C55 C56 C60 119.8(4)
C56 C57 C58 118.8(4)
C56 C57 H57 120.6
C58 C57 H57 120.6
C59 C58 C57 119.8(4)
C59 C58 C61 120.7(4)
C57 C58 C61 119.4(4)
C58 C59 C54 122.8(4)
C58 C59 H59 118.6
C54 C59 H59 118.6
F8 C60 F9 104.9(4)
F8 C60 F7 104.3(4)
F9 C60 F7 106.8(4)
F8 C60 C56 114.0(4)
F9 C60 C56 113.4(4)
F7 C60 C56 112.7(4)
F12 C61 F10 104.6(4)
F12 C61 F11 105.1(4)
F10 C61 F11 104.9(4)
F12 C61 C58 113.9(4)
F10 C61 C58 114.1(4)
F11 C61 C58 113.2(4)
C38 B1 C30 101.4(3)
C38 B1 C46 112.3(3)
C30 B1 C46 114.5(4)
C38 B1 C54 115.1(4)
C30 B1 C54 110.7(3)
C46 B1 C54 103.3(3)
C17 N1 C13 119.2(4)
C17 N1 Pt1 125.4(3)
C13 N1 Pt1 115.2(3)
C29 N3 C25 117.1(4)
C29 N3 Pt1 131.7(3)
C25 N3 Pt1 111.1(3)
C18 N2 C22 117.5(4)
C18 N2 Pt1 129.5(3)
C22 N2 Pt1 113.0(3)
C1 Pt1 N1 79.97(17)
C1 Pt1 N2 101.24(17)
N1 Pt1 N2 178.79(16)
C1 Pt1 N3 178.27(17)
N1 Pt1 N3 100.39(15)
N2 Pt1 N3 78.40(15)
C8 S1 C5 91.9(2)

loop_
_geom_bond_atom_site_label_1
_geom_bond_atom_site_label_2
_geom_bond_distance
C1 C2 1.389(6)
C1 C6 1.413(6)
C1 Pt1 1.997(5)
C2 C3 1.387(6)
C2 H2 0.9500
C3 C4 1.396(6)
C3 H3 0.9500
C4 C5 1.395(6)
C4 C7 1.446(6)
C5 C6 1.413(6)
C5 S1 1.749(4)
C6 C13 1.457(6)
C7 C12 1.390(7)
C7 C8 1.402(6)
C12 C11 1.372(7)
C12 H8 0.9500
C11 C10 1.389(7)
C11 H9 0.9500
C10 C9 1.374(7)
C10 H10 0.9500
C9 C8 1.391(6)
C9 H11 0.9500
C8 S1 1.740(5)
C13 N1 1.360(6)
C13 C14 1.392(6)
C14 C15 1.384(7)
C14 H14 0.9500
C15 C16 1.377(7)
C15 H15 0.9500
C16 C17 1.372(7)
C16 H16 0.9500
C17 N1 1.344(6)
C17 H17 0.9500
C18 N2 1.319(6)
C18 C19 1.402(7)
C18 H18 0.9500
C19 C20 1.361(7)
C19 H19 0.9500
C20 C21 1.400(7)
C20 H20 0.9500
C21 C22 1.399(6)
C21 C23 1.423(7)
C22 N2 1.381(6)
C22 C25 1.415(7)
C23 C24 1.352(7)
C23 H23 0.9500
C24 C26 1.433(7)
C24 H24 0.9500
C25 N3 1.356(6)
C25 C26 1.406(6)
C26 C27 1.396(7)
C27 C28 1.361(7)
C27 H27 0.9500
C28 C29 1.387(7)
C28 H28 0.9500
C29 N3 1.328(6)
C29 H29 0.9500
C30 C31 1.395(6)
C30 C35 1.395(6)
C30 B1 1.636(6)
C31 C32 1.382(6)
C31 H31 0.9500
C32 C33 1.384(6)
C32 C36 1.490(6)
C33 C34 1.383(6)
C33 H33 0.9500
C34 C35 1.393(6)
C34 C37 1.493(6)
C35 H35 0.9500
C36 F16 1.281(6)
C36 F17 1.316(5)
C36 F18 1.333(6)
C37 F13 1.334(5)
C37 F15 1.336(5)
C37 F14 1.350(5)
C38 C43 1.397(6)
C38 C39 1.399(6)
C38 B1 1.636(6)
C39 C40 1.388(6)
C39 H39 0.9500
C40 C41 1.375(6)
C40 C44 1.476(6)
C41 C42 1.390(6)
C41 H41 0.9500
C42 C43 1.379(6)
C42 C45 1.489(7)
C43 H43 0.9500
C44 F19 1.335(6)
C44 F21 1.335(5)
C44 F20 1.349(6)
C45 F23 1.329(6)
C45 F24 1.334(5)
C45 F22 1.337(6)
C46 C51 1.391(6)
C46 C47 1.396(6)
C46 B1 1.638(6)
C47 C48 1.390(6)
C47 H47 0.9500
C48 C49 1.382(6)
C48 C52 1.498(6)
C49 C50 1.376(6)
C49 H49 0.9500
C50 C51 1.382(6)
C50 C53 1.494(6)
C51 H51 0.9500
C52 F3A 1.205(13)
C52 F2 1.287(7)
C52 F1 1.315(7)
C52 F2A 1.324(15)
C52 F3 1.363(7)
C52 F1A 1.390(12)
C53 F4 1.325(6)
C53 F6 1.329(6)
C53 F5 1.343(6)
C54 C55 1.393(6)
C54 C59 1.397(6)
C54 B1 1.641(7)
C55 C56 1.397(6)
C55 H55 0.9500
C56 C57 1.380(7)
C56 C60 1.482(7)
C57 C58 1.386(6)
C57 H57 0.9500
C58 C59 1.386(6)
C58 C61 1.486(6)
C59 H59 0.9500
C60 F8 1.326(6)
C60 F9 1.326(6)
C60 F7 1.328(6)
C61 F12 1.320(5)
C61 F10 1.322(6)
C61 F11 1.324(5)
N1 Pt1 2.013(4)
N3 Pt1 2.129(4)
N2 Pt1 2.043(4)

loop_
_geom_torsion_atom_site_label_1
_geom_torsion_atom_site_label_2
_geom_torsion_atom_site_label_3
_geom_torsion_atom_site_label_4
_geom_torsion
C6 C1 C2 C3 -4.3(6)
Pt1 C1 C2 C3 174.4(3)
C1 C2 C3 C4 2.2(7)
C2 C3 C4 C5 1.3(6)
C2 C3 C4 C7 175.0(4)
C3 C4 C5 C6 -2.6(6)
C7 C4 C5 C6 -177.1(4)
C3 C4 C5 S1 175.2(3)
C7 C4 C5 S1 0.7(5)
C2 C1 C6 C5 3.0(6)
Pt1 C1 C6 C5 -176.0(3)
C2 C1 C6 C13 -168.8(4)
Pt1 C1 C6 C13 12.2(5)
C4 C5 C6 C1 0.4(6)
S1 C5 C6 C1 -177.0(3)
C4 C5 C6 C13 171.4(4)
S1 C5 C6 C13 -6.0(6)
C5 C4 C7 C12 177.0(5)
C3 C4 C7 C12 3.1(8)
C5 C4 C7 C8 0.3(5)
C3 C4 C7 C8 -173.6(4)
C8 C7 C12 C11 0.7(7)
C4 C7 C12 C11 -175.8(5)
C7 C12 C11 C10 -0.5(8)
C12 C11 C10 C9 0.0(8)
C11 C10 C9 C8 0.3(7)
C10 C9 C8 C7 -0.1(7)
C10 C9 C8 S1 177.6(4)
C12 C7 C8 C9 -0.4(6)
C4 C7 C8 C9 176.7(4)
C12 C7 C8 S1 -178.4(3)
C4 C7 C8 S1 -1.2(5)
C1 C6 C13 N1 3.8(5)
C5 C6 C13 N1 -167.5(4)
C1 C6 C13 C14 179.3(4)
C5 C6 C13 C14 8.0(7)
N1 C13 C14 C15 6.0(7)
C6 C13 C14 C15 -169.2(4)
C13 C14 C15 C16 1.7(7)
C14 C15 C16 C17 -5.4(8)
C15 C16 C17 N1 1.5(8)
N2 C18 C19 C20 1.7(7)
C18 C19 C20 C21 4.3(7)
C19 C20 C21 C22 -3.7(7)
C19 C20 C21 C23 173.3(5)
C20 C21 C22 N2 -2.7(6)
C23 C21 C22 N2 -179.9(4)
C20 C21 C22 C25 171.2(4)
C23 C21 C22 C25 -6.1(6)
C22 C21 C23 C24 6.7(7)
C20 C21 C23 C24 -170.3(4)
C21 C23 C24 C26 -1.0(7)
N2 C22 C25 N3 -0.1(6)
C21 C22 C25 N3 -174.2(4)
N2 C22 C25 C26 174.1(4)
C21 C22 C25 C26 -0.1(6)
N3 C25 C26 C27 1.7(7)
C22 C25 C26 C27 -172.0(4)
N3 C25 C26 C24 179.5(4)
C22 C25 C26 C24 5.8(6)
C23 C24 C26 C27 172.4(4)
C23 C24 C26 C25 -5.3(7)
C25 C26 C27 C28 3.7(7)
C24 C26 C27 C28 -173.9(4)
C26 C27 C28 C29 -4.3(7)
C27 C28 C29 N3 -0.7(8)
C35 C30 C31 C32 -1.5(6)
B1 C30 C31 C32 170.0(4)
C30 C31 C32 C33 1.0(6)
C30 C31 C32 C36 -179.1(4)
C31 C32 C33 C34 0.3(6)
C36 C32 C33 C34 -179.7(4)
C32 C33 C34 C35 -0.8(6)
C32 C33 C34 C37 178.2(4)
C33 C34 C35 C30 0.2(6)
C37 C34 C35 C30 -178.7(4)
C31 C30 C35 C34 0.9(6)
B1 C30 C35 C34 -169.9(4)
C31 C32 C36 F16 -89.3(6)
C33 C32 C36 F16 90.7(6)
C31 C32 C36 F17 147.4(4)
C33 C32 C36 F17 -32.6(6)
C31 C32 C36 F18 32.2(6)
C33 C32 C36 F18 -147.9(4)
C33 C34 C37 F13 -74.3(5)
C35 C34 C37 F13 104.7(5)
C33 C34 C37 F15 164.1(4)
C35 C34 C37 F15 -16.9(6)
C33 C34 C37 F14 44.7(5)
C35 C34 C37 F14 -136.3(4)
C43 C38 C39 C40 -1.3(6)
B1 C38 C39 C40 -173.0(4)
C38 C39 C40 C41 0.4(7)
C38 C39 C40 C44 180.0(4)
C39 C40 C41 C42 0.9(7)
C44 C40 C41 C42 -178.6(4)
C40 C41 C42 C43 -1.4(7)
C40 C41 C42 C45 -179.8(4)
C41 C42 C43 C38 0.5(7)
C45 C42 C43 C38 178.9(4)
C39 C38 C43 C42 0.8(6)
B1 C38 C43 C42 173.0(4)
C41 C40 C44 F19 92.9(5)
C39 C40 C44 F19 -86.6(6)
C41 C40 C44 F21 -29.5(6)
C39 C40 C44 F21 151.0(4)
C41 C40 C44 F20 -148.9(4)
C39 C40 C44 F20 31.5(6)
C43 C42 C45 F23 -105.7(5)
C41 C42 C45 F23 72.6(5)
C43 C42 C45 F24 135.0(4)
C41 C42 C45 F24 -46.7(6)
C43 C42 C45 F22 15.4(6)
C41 C42 C45 F22 -166.3(4)
C51 C46 C47 C48 1.2(6)
B1 C46 C47 C48 173.1(4)
C46 C47 C48 C49 -2.3(7)
C46 C47 C48 C52 178.2(4)
C47 C48 C49 C50 0.7(6)
C52 C48 C49 C50 -179.8(4)
C48 C49 C50 C51 1.9(7)
C48 C49 C50 C53 -173.4(4)
C49 C50 C51 C46 -3.0(7)
C53 C50 C51 C46 172.1(4)
C47 C46 C51 C50 1.4(6)
B1 C46 C51 C50 -170.9(4)
C49 C48 C52 F3A -109.2(13)
C47 C48 C52 F3A 70.3(14)
C49 C48 C52 F2 67.6(7)
C47 C48 C52 F2 -112.9(6)
C49 C48 C52 F1 -164.2(6)
C47 C48 C52 F1 15.4(8)
C49 C48 C52 F2A 20.6(13)
C47 C48 C52 F2A -159.9(12)
C49 C48 C52 F3 -49.2(6)
C47 C48 C52 F3 130.3(5)
C49 C48 C52 F1A 132.4(9)
C47 C48 C52 F1A -48.1(10)
C49 C50 C53 F4 -44.6(6)
C51 C50 C53 F4 140.1(5)
C49 C50 C53 F6 -167.2(4)
C51 C50 C53 F6 17.5(7)
C49 C50 C53 F5 74.2(5)
C51 C50 C53 F5 -101.1(5)
C59 C54 C55 C56 -1.4(6)
B1 C54 C55 C56 -173.0(4)
C54 C55 C56 C57 3.8(7)
C54 C55 C56 C60 -174.9(4)
C55 C56 C57 C58 -2.6(6)
C60 C56 C57 C58 176.1(4)
C56 C57 C58 C59 -0.8(6)
C56 C57 C58 C61 179.5(4)
C57 C58 C59 C54 3.3(6)
C61 C58 C59 C54 -177.0(4)
C55 C54 C59 C58 -2.2(6)
B1 C54 C59 C58 169.7(4)
C57 C56 C60 F8 165.9(4)
C55 C56 C60 F8 -15.4(6)
C57 C56 C60 F9 46.0(6)
C55 C56 C60 F9 -135.3(5)
C57 C56 C60 F7 -75.5(6)
C55 C56 C60 F7 103.2(5)
C59 C58 C61 F12 140.4(4)
C57 C58 C61 F12 -39.9(6)
C59 C58 C61 F10 20.4(6)
C57 C58 C61 F10 -159.9(4)
C59 C58 C61 F11 -99.6(5)
C57 C58 C61 F11 80.1(5)
C43 C38 B1 C30 -73.6(4)
C39 C38 B1 C30 97.8(5)
C43 C38 B1 C46 49.0(5)
C39 C38 B1 C46 -139.5(4)
C43 C38 B1 C54 166.8(4)
C39 C38 B1 C54 -21.7(6)
C31 C30 B1 C38 -73.6(4)
C35 C30 B1 C38 97.1(4)
C31 C30 B1 C46 165.3(4)
C35 C30 B1 C46 -24.0(6)
C31 C30 B1 C54 49.1(5)
C35 C30 B1 C54 -140.3(4)
C51 C46 B1 C38 -171.8(4)
C47 C46 B1 C38 16.6(6)
C51 C46 B1 C30 -56.9(5)
C47 C46 B1 C30 131.6(4)
C51 C46 B1 C54 63.6(5)
C47 C46 B1 C54 -108.0(4)
C55 C54 B1 C38 -37.4(6)
C59 C54 B1 C38 151.4(4)
C55 C54 B1 C30 -151.6(4)
C59 C54 B1 C30 37.1(5)
C55 C54 B1 C46 85.4(5)
C59 C54 B1 C46 -85.9(4)
C16 C17 N1 C13 6.2(7)
C16 C17 N1 Pt1 -168.9(4)
C14 C13 N1 C17 -9.8(6)
C6 C13 N1 C17 166.1(4)
C14 C13 N1 Pt1 165.8(3)
C6 C13 N1 Pt1 -18.3(4)
C28 C29 N3 C25 6.0(7)
C28 C29 N3 Pt1 -171.2(4)
C26 C25 N3 C29 -6.5(6)
C22 C25 N3 C29 167.4(4)
C26 C25 N3 Pt1 171.3(3)
C22 C25 N3 Pt1 -14.8(5)
C19 C18 N2 C22 -7.9(6)
C19 C18 N2 Pt1 170.4(3)
C21 C22 N2 C18 8.4(6)
C25 C22 N2 C18 -165.6(4)
C21 C22 N2 Pt1 -170.2(3)
C25 C22 N2 Pt1 15.8(4)
C9 C8 S1 C5 -176.5(4)
C7 C8 S1 C5 1.4(3)
C4 C5 S1 C8 -1.2(3)
C6 C5 S1 C8 176.4(4)
